data_2217393
loop_
_publ_author_name
'D. Gayathri'
'D. Velmurugan'
'S. Umamatheswari'
'S. Kabilan'
'K. Ravikumar'

_publ_section_title
<i>N</i>-(1-Acetyl-<i>r</i>-7,<i>c</i>-9-diphenyl-4,8-dithia-1,2-diazaspiro[5.4]dec-2-en-3-yl)acetamide
_journal_coeditor_code AT2527
_journal_issue 2
_journal_name_full 'Acta Crystallographica Section E'
_journal_page_first o494
_journal_page_last o495
_journal_paper_doi 10.1107/S1600536808001025
_journal_volume 64
_journal_year 2008
_chemical_formula_iupac 'C22 H23 N3 O2 S2'
_chemical_formula_moiety 'C22 H23 N3 O2 S2'
_chemical_formula_sum 'C22 H23 N3 O2 S2'
_chemical_formula_weight 425.55
_chemical_name_systematic
;
N-(1-Acetyl-r-7,c-9-diphenyl-4,8-dithia-1,2-diazaspiro[5.4]dec-2-en-3-
yl)acetamide
;
_space_group_IT_number 14
_symmetry_cell_setting monoclinic
_symmetry_space_group_name_Hall '-P 2yn'
_symmetry_space_group_name_H-M 'P 1 21/n 1'
_atom_sites_solution_hydrogens geom
_atom_sites_solution_primary direct
_atom_sites_solution_secondary difmap
_audit_creation_method SHELXL-97
_cell_angle_alpha 90.00
_cell_angle_beta 116.7140(10)
_cell_angle_gamma 90.00
_cell_formula_units_Z 4
_cell_length_a 12.3310(7)
_cell_length_b 16.0218(9)
_cell_length_c 12.3852(7)
_cell_measurement_reflns_used 2504
_cell_measurement_temperature 293(2)
_cell_measurement_theta_max 28.02
_cell_measurement_theta_min 1.94
_cell_volume 2185.7(2)
_computing_cell_refinement 'SAINT (Bruker, 2001)'
_computing_data_collection 'SMART (Bruker, 2001)'
_computing_data_reduction 'SAINT (Bruker, 2001)'
_computing_molecular_graphics 'PLATON (Spek, 2003)'
_computing_publication_material 'SHELXL97 (Sheldrick, 2008) and PARST (Nardelli, 1995)'
_computing_structure_refinement 'SHELXL97 (Sheldrick, 2008)'
_computing_structure_solution 'SHELXS97 (Sheldrick, 2008)'
_diffrn_ambient_temperature 293(2)
_diffrn_measured_fraction_theta_full 0.972
_diffrn_measured_fraction_theta_max 0.972
_diffrn_measurement_device 'Bruker SMART APEX'
_diffrn_measurement_device_type 'Bruker SMART APEX CCD area-detector'
_diffrn_measurement_method \w
_diffrn_radiation_monochromator graphite
_diffrn_radiation_source 'fine-focus sealed tube'
_diffrn_radiation_type MoK\a
_diffrn_radiation_wavelength 0.71073
_diffrn_reflns_av_R_equivalents 0.0203
_diffrn_reflns_av_sigmaI/netI 0.0140
_diffrn_reflns_limit_h_max 15
_diffrn_reflns_limit_h_min -15
_diffrn_reflns_limit_k_max 21
_diffrn_reflns_limit_k_min -21
_diffrn_reflns_limit_l_max 16
_diffrn_reflns_limit_l_min -16
_diffrn_reflns_number 24434
_diffrn_reflns_theta_full 28.02
_diffrn_reflns_theta_max 28.02
_diffrn_reflns_theta_min 1.94
_diffrn_standards_number 0
_exptl_absorpt_coefficient_mu 0.266
_exptl_absorpt_correction_type none
_exptl_crystal_colour colourless
_exptl_crystal_density_diffrn 1.293
_exptl_crystal_density_method 'not measured'
_exptl_crystal_description block
_exptl_crystal_F_000 896
_exptl_crystal_size_max 0.25
_exptl_crystal_size_mid 0.24
_exptl_crystal_size_min 0.22
_refine_diff_density_max 0.306
_refine_diff_density_min -0.166
_refine_ls_extinction_method none
_refine_ls_goodness_of_fit_ref 0.970
_refine_ls_hydrogen_treatment constr
_refine_ls_matrix_type full
_refine_ls_number_parameters 264
_refine_ls_number_reflns 5139
_refine_ls_number_restraints 0
_refine_ls_restrained_S_all 0.970
_refine_ls_R_factor_all 0.0422
_refine_ls_R_factor_gt 0.0382
_refine_ls_shift/su_max 0.031
_refine_ls_shift/su_mean 0.001
_refine_ls_structure_factor_coef Fsqd
_refine_ls_weighting_details 'calc w=1/[\s^2^(Fo^2^)+(0.0759P)^2^+0.4937P] where P=(Fo^2^+2Fc^2^)/3'
_refine_ls_weighting_scheme calc
_refine_ls_wR_factor_gt 0.1105
_refine_ls_wR_factor_ref 0.1155
_reflns_number_gt 4587
_reflns_number_total 5139
_reflns_threshold_expression I>2\s(I)
_cod_data_source_file at2527.cif
_cod_data_source_block I
_cod_original_sg_symbol_H-M 'P 21/n'
_cod_database_code 2217393
_cod_database_fobs_code 2217393

loop_
_symmetry_equiv_pos_as_xyz
'x, y, z'
'-x+1/2, y+1/2, -z+1/2'
'-x, -y, -z'
'x-1/2, -y-1/2, z-1/2'

loop_
_atom_site_type_symbol
_atom_site_label
_atom_site_fract_x
_atom_site_fract_y
_atom_site_fract_z
_atom_site_U_iso_or_equiv
_atom_site_adp_type
_atom_site_calc_flag
_atom_site_refinement_flags
_atom_site_occupancy
C C1 0.81098(11) 0.05407(8) 0.11215(12) 0.0408(3) Uani d . 1
H H1 0.8386 0.0188 0.1844 0.049 Uiso calc R 1
C C2 0.91557(11) 0.11046(8) 0.12512(12) 0.0409(3) Uani d . 1
H H2A 0.8872 0.1490 0.0575 0.049 Uiso calc R 1
H H2B 0.9794 0.0766 0.1221 0.049 Uiso calc R 1
C C3 0.96801(10) 0.16028(8) 0.24349(11) 0.0377(3) Uani d . 1
C C4 0.87477(11) 0.21761(8) 0.25620(12) 0.0405(3) Uani d . 1
H H4A 0.9135 0.2456 0.3338 0.049 Uiso calc R 1
H H4B 0.8499 0.2601 0.1938 0.049 Uiso calc R 1
C C5 0.76159(11) 0.17236(8) 0.24675(12) 0.0403(3) Uani d . 1
H H5 0.7863 0.1315 0.3124 0.048 Uiso calc R 1
C C6 0.67241(12) 0.23270(8) 0.25743(12) 0.0418(3) Uani d . 1
C C7 0.64638(16) 0.22878(12) 0.35475(15) 0.0586(4) Uani d . 1
H H7 0.6834 0.1886 0.4143 0.070 Uiso calc R 1
C C8 0.5648(2) 0.28496(14) 0.36371(19) 0.0752(5) Uani d . 1
H H8 0.5471 0.2818 0.4291 0.090 Uiso calc R 1
C C9 0.51035(17) 0.34484(12) 0.2773(2) 0.0690(5) Uani d . 1
H H9 0.4571 0.3827 0.2850 0.083 Uiso calc R 1
C C10 0.53404(16) 0.34912(11) 0.17975(19) 0.0632(4) Uani d . 1
H H10 0.4963 0.3893 0.1203 0.076 Uiso calc R 1
C C11 0.61498(15) 0.29289(10) 0.17013(16) 0.0538(4) Uani d . 1
H H11 0.6309 0.2958 0.1036 0.065 Uiso calc R 1
C C12 0.76348(11) -0.00201(8) 0.00198(13) 0.0448(3) Uani d . 1
C C13 0.68438(16) -0.06649(11) -0.00790(18) 0.0625(4) Uani d . 1
H H13 0.6616 -0.0749 0.0534 0.075 Uiso calc R 1
C C14 0.63888(17) -0.11863(11) -0.1084(2) 0.0719(5) Uani d . 1
H H14 0.5863 -0.1617 -0.1135 0.086 Uiso calc R 1
C C15 0.67076(16) -0.10715(11) -0.19984(19) 0.0681(5) Uani d . 1
H H15 0.6392 -0.1416 -0.2675 0.082 Uiso calc R 1
C C16 0.74988(18) -0.04419(12) -0.19032(18) 0.0693(5) Uani d . 1
H H16 0.7728 -0.0364 -0.2516 0.083 Uiso calc R 1
C C17 0.79604(16) 0.00785(10) -0.09063(15) 0.0578(4) Uani d . 1
H H17 0.8498 0.0501 -0.0857 0.069 Uiso calc R 1
C C18 1.07172(12) 0.27042(8) 0.17789(12) 0.0411(3) Uani d . 1
C C19 1.18800(14) 0.31368(11) 0.20301(17) 0.0606(4) Uani d . 1
H H19A 1.2396 0.2764 0.1865 0.091 Uiso calc R 1
H H19B 1.2279 0.3303 0.2863 0.091 Uiso calc R 1
H H19C 1.1711 0.3621 0.1524 0.091 Uiso calc R 1
C C20 1.17574(11) 0.13205(8) 0.41606(11) 0.0382(3) Uani d . 1
C C21 1.28104(14) 0.04085(11) 0.58940(16) 0.0602(4) Uani d . 1
C C22 1.40213(17) 0.02732(16) 0.6959(2) 0.0910(8) Uani d . 1
H H22A 1.3910 0.0001 0.7593 0.137 Uiso calc R 1
H H22B 1.4412 0.0802 0.7244 0.137 Uiso calc R 1
H H22C 1.4517 -0.0070 0.6723 0.137 Uiso calc R 1
N N1 1.07548(9) 0.21007(7) 0.25605(9) 0.0385(2) Uani d . 1
N N2 1.18656(9) 0.19210(7) 0.35415(10) 0.0391(2) Uani d . 1
N N3 1.27755(10) 0.10526(8) 0.51668(10) 0.0459(3) Uani d . 1
H H3 1.3443 0.1316 0.5348 0.055 Uiso calc R 1
S S1 0.68373(3) 0.11763(2) 0.10259(3) 0.04552(11) Uani d . 1
S S2 1.03376(3) 0.08660(2) 0.37248(3) 0.04760(12) Uani d . 1
O O1 0.97614(9) 0.28782(7) 0.08854(9) 0.0496(2) Uani d . 1
O O2 1.19260(12) -0.00139(10) 0.56887(15) 0.0911(5) Uani d . 1

loop_
_atom_site_aniso_label
_atom_site_aniso_U_11
_atom_site_aniso_U_22
_atom_site_aniso_U_33
_atom_site_aniso_U_12
_atom_site_aniso_U_13
_atom_site_aniso_U_23
C1 0.0315(6) 0.0393(6) 0.0463(6) -0.0006(5) 0.0128(5) -0.0023(5)
C2 0.0295(6) 0.0440(7) 0.0462(7) -0.0014(5) 0.0144(5) -0.0066(5)
C3 0.0275(5) 0.0391(6) 0.0415(6) -0.0027(4) 0.0111(5) -0.0001(5)
C4 0.0334(6) 0.0417(6) 0.0454(6) -0.0017(5) 0.0169(5) -0.0033(5)
C5 0.0356(6) 0.0420(6) 0.0441(6) -0.0007(5) 0.0187(5) 0.0010(5)
C6 0.0362(6) 0.0436(6) 0.0495(7) -0.0049(5) 0.0228(5) -0.0037(5)
C7 0.0614(9) 0.0688(10) 0.0551(8) -0.0016(8) 0.0347(8) -0.0018(7)
C8 0.0779(12) 0.0931(14) 0.0782(12) -0.0035(11) 0.0560(11) -0.0175(11)
C9 0.0560(9) 0.0644(10) 0.1010(14) -0.0014(8) 0.0481(10) -0.0211(10)
C10 0.0539(9) 0.0514(9) 0.0889(12) 0.0088(7) 0.0362(9) 0.0020(8)
C11 0.0528(8) 0.0531(8) 0.0657(9) 0.0082(6) 0.0358(7) 0.0066(7)
C12 0.0320(6) 0.0397(6) 0.0537(7) 0.0014(5) 0.0113(5) -0.0061(5)
C13 0.0533(9) 0.0579(9) 0.0740(10) -0.0153(7) 0.0267(8) -0.0141(8)
C14 0.0498(9) 0.0556(10) 0.0958(14) -0.0159(7) 0.0200(9) -0.0223(9)
C15 0.0498(9) 0.0622(10) 0.0776(11) 0.0029(7) 0.0156(8) -0.0305(9)
C16 0.0708(11) 0.0702(11) 0.0666(10) -0.0030(9) 0.0305(9) -0.0223(9)
C17 0.0576(9) 0.0522(8) 0.0635(9) -0.0072(7) 0.0272(8) -0.0143(7)
C18 0.0370(6) 0.0392(6) 0.0463(6) 0.0018(5) 0.0180(5) 0.0003(5)
C19 0.0461(8) 0.0560(9) 0.0721(10) -0.0088(7) 0.0198(7) 0.0140(7)
C20 0.0289(5) 0.0389(6) 0.0415(6) -0.0018(4) 0.0111(5) -0.0034(5)
C21 0.0413(7) 0.0576(9) 0.0678(10) 0.0010(6) 0.0121(7) 0.0199(7)
C22 0.0484(9) 0.1010(16) 0.0918(14) -0.0008(10) 0.0032(9) 0.0505(13)
N1 0.0269(5) 0.0415(5) 0.0417(5) -0.0022(4) 0.0107(4) 0.0011(4)
N2 0.0278(5) 0.0422(5) 0.0402(5) -0.0023(4) 0.0089(4) -0.0015(4)
N3 0.0308(5) 0.0494(6) 0.0463(6) -0.0035(4) 0.0073(4) 0.0060(5)
S1 0.02991(17) 0.0501(2) 0.0527(2) -0.00154(12) 0.01512(14) -0.00724(14)
S2 0.03201(17) 0.0476(2) 0.0523(2) -0.00652(12) 0.00926(14) 0.00873(14)
O1 0.0386(5) 0.0543(6) 0.0509(5) 0.0070(4) 0.0156(4) 0.0104(4)
O2 0.0511(7) 0.0829(9) 0.1081(11) -0.0123(6) 0.0081(7) 0.0488(8)

loop_
_atom_type_symbol
_atom_type_description
_atom_type_scat_dispersion_real
_atom_type_scat_dispersion_imag
_atom_type_scat_source
C C 0.0033 0.0016 'International Tables Vol C Tables 4.2.6.8 and 6.1.1.4'
H H 0.0000 0.0000 'International Tables Vol C Tables 4.2.6.8 and 6.1.1.4'
N N 0.0061 0.0033 'International Tables Vol C Tables 4.2.6.8 and 6.1.1.4'
S S 0.1246 0.1234 'International Tables Vol C Tables 4.2.6.8 and 6.1.1.4'
O O 0.0106 0.0060 'International Tables Vol C Tables 4.2.6.8 and 6.1.1.4'

loop_
_geom_angle_atom_site_label_1
_geom_angle_atom_site_label_2
_geom_angle_atom_site_label_3
_geom_angle
C12 C1 C2 114.40(11)
C12 C1 S1 107.39(8)
C2 C1 S1 109.74(9)
C12 C1 H1 108.4
C2 C1 H1 108.4
S1 C1 H1 108.4
C1 C2 C3 112.51(11)
C1 C2 H2A 109.1
C3 C2 H2A 109.1
C1 C2 H2B 109.1
C3 C2 H2B 109.1
H2A C2 H2B 107.8
N1 C3 C4 109.89(10)
N1 C3 C2 110.53(10)
C4 C3 C2 113.35(10)
N1 C3 S2 103.09(8)
C4 C3 S2 110.51(9)
C2 C3 S2 108.99(9)
C5 C4 C3 114.11(10)
C5 C4 H4A 108.7
C3 C4 H4A 108.7
C5 C4 H4B 108.7
C3 C4 H4B 108.7
H4A C4 H4B 107.6
C6 C5 C4 111.36(11)
C6 C5 S1 107.98(9)
C4 C5 S1 111.28(9)
C6 C5 H5 108.7
C4 C5 H5 108.7
S1 C5 H5 108.7
C11 C6 C7 118.41(14)
C11 C6 C5 120.91(12)
C7 C6 C5 120.67(13)
C6 C7 C8 120.03(17)
C6 C7 H7 120.0
C8 C7 H7 120.0
C9 C8 C7 120.65(16)
C9 C8 H8 119.7
C7 C8 H8 119.7
C8 C9 C10 120.14(16)
C8 C9 H9 119.9
C10 C9 H9 119.9
C9 C10 C11 119.39(17)
C9 C10 H10 120.3
C11 C10 H10 120.3
C6 C11 C10 121.36(15)
C6 C11 H11 119.3
C10 C11 H11 119.3
C17 C12 C13 117.78(14)
C17 C12 C1 122.70(12)
C13 C12 C1 119.52(14)
C12 C13 C14 120.71(17)
C12 C13 H13 119.6
C14 C13 H13 119.6
C15 C14 C13 120.66(16)
C15 C14 H14 119.7
C13 C14 H14 119.7
C14 C15 C16 119.07(16)
C14 C15 H15 120.5
C16 C15 H15 120.5
C15 C16 C17 120.78(18)
C15 C16 H16 119.6
C17 C16 H16 119.6
C16 C17 C12 120.99(16)
C16 C17 H17 119.5
C12 C17 H17 119.5
O1 C18 N1 121.01(12)
O1 C18 C19 121.52(13)
N1 C18 C19 117.46(12)
C18 C19 H19A 109.5
C18 C19 H19B 109.5
H19A C19 H19B 109.5
C18 C19 H19C 109.5
H19A C19 H19C 109.5
H19B C19 H19C 109.5
N2 C20 N3 118.63(11)
N2 C20 S2 119.44(9)
N3 C20 S2 121.93(10)
O2 C21 N3 121.95(14)
O2 C21 C22 123.48(16)
N3 C21 C22 114.57(14)
C21 C22 H22A 109.5
C21 C22 H22B 109.5
H22A C22 H22B 109.5
C21 C22 H22C 109.5
H22A C22 H22C 109.5
H22B C22 H22C 109.5
C18 N1 N2 118.39(10)
C18 N1 C3 124.27(10)
N2 N1 C3 117.33(10)
C20 N2 N1 110.68(10)
C21 N3 C20 125.43(12)
C21 N3 H3 117.3
C20 N3 H3 117.3
C5 S1 C1 98.36(6)
C20 S2 C3 89.43(6)

loop_
_geom_bond_atom_site_label_1
_geom_bond_atom_site_label_2
_geom_bond_distance
C1 C12 1.5145(18)
C1 C2 1.5228(17)
C1 S1 1.8292(13)
C1 H1 0.9800
C2 C3 1.5337(17)
C2 H2A 0.9700
C2 H2B 0.9700
C3 N1 1.4937(15)
C3 C4 1.5341(17)
C3 S2 1.8543(13)
C4 C5 1.5297(17)
C4 H4A 0.9700
C4 H4B 0.9700
C5 C6 1.5140(18)
C5 S1 1.8268(13)
C5 H5 0.9800
C6 C11 1.383(2)
C6 C7 1.3811(19)
C7 C8 1.391(3)
C7 H7 0.9300
C8 C9 1.368(3)
C8 H8 0.9300
C9 C10 1.366(3)
C9 H9 0.9300
C10 C11 1.389(2)
C10 H10 0.9300
C11 H11 0.9300
C12 C17 1.384(2)
C12 C13 1.388(2)
C13 C14 1.391(3)
C13 H13 0.9300
C14 C15 1.368(3)
C14 H14 0.9300
C15 C16 1.371(3)
C15 H15 0.9300
C16 C17 1.383(2)
C16 H16 0.9300
C17 H17 0.9300
C18 O1 1.2324(16)
C18 N1 1.3541(17)
C18 C19 1.4941(19)
C19 H19A 0.9600
C19 H19B 0.9600
C19 H19C 0.9600
C20 N2 1.2742(17)
C20 N3 1.3808(16)
C20 S2 1.7427(12)
C21 O2 1.209(2)
C21 N3 1.3577(19)
C21 C22 1.499(2)
C22 H22A 0.9600
C22 H22B 0.9600
C22 H22C 0.9600
N1 N2 1.3924(14)
N3 H3 0.8600

loop_
_geom_hbond_atom_site_label_D
_geom_hbond_atom_site_label_H
_geom_hbond_atom_site_label_A
_geom_hbond_site_symmetry_A
_geom_hbond_distance_DH
_geom_hbond_distance_HA
_geom_hbond_distance_DA
_geom_hbond_angle_DHA
N3 H3 O1 4_666 0.86 1.94 2.786(2) 165.9
C5 H5 O2 3_756 0.98 2.49 3.446(2) 163.4

loop_
_geom_torsion_atom_site_label_1
_geom_torsion_atom_site_label_2
_geom_torsion_atom_site_label_3
_geom_torsion_atom_site_label_4
_geom_torsion
C12 C1 C2 C3 -174.88(10)
S1 C1 C2 C3 64.36(12)
C1 C2 C3 N1 176.11(10)
C1 C2 C3 C4 -60.01(14)
C1 C2 C3 S2 63.50(12)
N1 C3 C4 C5 -179.06(10)
C2 C3 C4 C5 56.72(14)
S2 C3 C4 C5 -65.95(12)
C3 C4 C5 C6 -178.82(11)
C3 C4 C5 S1 -58.29(13)
C4 C5 C6 C11 65.69(17)
S1 C5 C6 C11 -56.76(15)
C4 C5 C6 C7 -114.40(15)
S1 C5 C6 C7 123.16(13)
C11 C6 C7 C8 -0.5(2)
C5 C6 C7 C8 179.61(16)
C6 C7 C8 C9 -0.5(3)
C7 C8 C9 C10 1.2(3)
C8 C9 C10 C11 -0.8(3)
C7 C6 C11 C10 0.8(2)
C5 C6 C11 C10 -179.28(14)
C9 C10 C11 C6 -0.2(3)
C2 C1 C12 C17 -11.55(19)
S1 C1 C12 C17 110.50(14)
C2 C1 C12 C13 168.17(13)
S1 C1 C12 C13 -69.78(15)
C17 C12 C13 C14 -0.6(2)
C1 C12 C13 C14 179.65(15)
C12 C13 C14 C15 -0.3(3)
C13 C14 C15 C16 1.0(3)
C14 C15 C16 C17 -0.8(3)
C15 C16 C17 C12 -0.2(3)
C13 C12 C17 C16 0.9(2)
C1 C12 C17 C16 -179.42(15)
O1 C18 N1 N2 178.81(12)
C19 C18 N1 N2 -0.07(18)
O1 C18 N1 C3 -0.5(2)
C19 C18 N1 C3 -179.34(13)
C4 C3 N1 C18 -64.69(15)
C2 C3 N1 C18 61.15(15)
S2 C3 N1 C18 177.50(10)
C4 C3 N1 N2 116.04(12)
C2 C3 N1 N2 -118.12(11)
S2 C3 N1 N2 -1.78(12)
N3 C20 N2 N1 179.47(11)
S2 C20 N2 N1 -0.92(15)
C18 N1 N2 C20 -177.50(11)
C3 N1 N2 C20 1.82(15)
O2 C21 N3 C20 2.4(3)
C22 C21 N3 C20 -177.33(18)
N2 C20 N3 C21 -178.11(15)
S2 C20 N3 C21 2.3(2)
C6 C5 S1 C1 178.14(9)
C4 C5 S1 C1 55.64(10)
C12 C1 S1 C5 176.47(9)
C2 C1 S1 C5 -58.62(10)
N2 C20 S2 C3 -0.11(11)
N3 C20 S2 C3 179.49(11)
N1 C3 S2 C20 0.98(8)
C4 C3 S2 C20 -116.40(9)
C2 C3 S2 C20 118.42(9)
